data_7031416
loop_
_publ_author_name
'Das, Anjan'
'Kureshy, Rukhsana I.'
'Maity, Nabin Ch'
'Subramanian, P. S.'
'Khan, Noor-Ul H'
'Abdi, Sayed H. R.'
'Suresh, E.'
'Bajaj, Hari C.'

_publ_section_title
;
 Synthesis and characterization of new chiral Cu(ii)-N4 complexes and
 their application in the asymmetric aza-Henry reaction.
;
_journal_issue 32
_journal_name_full 'Dalton transactions (Cambridge, England : 2003)'
_journal_page_first 12357
_journal_page_last 12364
_journal_paper_doi 10.1039/c4dt01202j
_journal_volume 43
_journal_year 2014
_chemical_formula_sum 'C26 H36 Cu F6 N4 O7 S2'
_chemical_formula_weight 758.25
_chemical_name_systematic
; 
 ? 
;
_space_group_IT_number 4
_symmetry_cell_setting monoclinic
_symmetry_space_group_name_Hall 'P 2yb'
_symmetry_space_group_name_H-M 'P 1 21 1'
_atom_sites_solution_hydrogens geom
_atom_sites_solution_primary direct
_atom_sites_solution_secondary difmap
_audit_creation_method SHELXL-97
_cell_angle_alpha 90.00
_cell_angle_beta 99.993(3)
_cell_angle_gamma 90.00
_cell_formula_units_Z 2
_cell_length_a 12.485(2)
_cell_length_b 8.9394(14)
_cell_length_c 14.694(2)
_cell_measurement_reflns_used 3143
_cell_measurement_temperature 150(2)
_cell_measurement_theta_max 28.18
_cell_measurement_theta_min 2.35
_cell_volume 1615.1(4)
_computing_cell_refinement 'BRUKER SMART'
_computing_data_collection 'BRUKER SMART'
_computing_data_reduction 'BRUKER SAINT'
_computing_molecular_graphics ORTEP
_computing_structure_refinement 'SHELXL-97 (Sheldrick, 1997)'
_computing_structure_solution 'SHELXS-97 (Sheldrick, 1990)'
_diffrn_ambient_temperature 150(2)
_diffrn_measured_fraction_theta_full 0.994
_diffrn_measured_fraction_theta_max 0.994
_diffrn_measurement_device_type 'BRUKER SMART APEX CCD DIFFRACTOMETER'
_diffrn_measurement_method 'OMEGA-PHI SCAN'
_diffrn_radiation_monochromator graphite
_diffrn_radiation_source 'fine-focus sealed tube'
_diffrn_radiation_type MoK\a
_diffrn_radiation_wavelength 0.71073
_diffrn_reflns_av_R_equivalents 0.0394
_diffrn_reflns_av_sigmaI/netI 0.1055
_diffrn_reflns_limit_h_max 15
_diffrn_reflns_limit_h_min -9
_diffrn_reflns_limit_k_max 11
_diffrn_reflns_limit_k_min -10
_diffrn_reflns_limit_l_max 18
_diffrn_reflns_limit_l_min -17
_diffrn_reflns_number 8415
_diffrn_reflns_theta_full 26.00
_diffrn_reflns_theta_max 26.00
_diffrn_reflns_theta_min 1.41
_exptl_absorpt_coefficient_mu 0.889
_exptl_absorpt_correction_T_max 0.9738
_exptl_absorpt_correction_T_min 0.7065
_exptl_absorpt_correction_type multi-scan
_exptl_absorpt_process_details 'BRUKER SADABS'
_exptl_crystal_colour purple
_exptl_crystal_density_diffrn 1.559
_exptl_crystal_density_method 'not measured'
_exptl_crystal_description plates
_exptl_crystal_F_000 782
_exptl_crystal_size_max 0.42
_exptl_crystal_size_mid 0.08
_exptl_crystal_size_min 0.03
_refine_diff_density_max 1.247
_refine_diff_density_min -0.833
_refine_diff_density_rms 0.124
_refine_ls_abs_structure_details 'Flack H D (1983), Acta Cryst. A39, 876-881'
_refine_ls_abs_structure_Flack 0.04(2)
_refine_ls_extinction_method none
_refine_ls_goodness_of_fit_ref 1.102
_refine_ls_hydrogen_treatment mixed
_refine_ls_matrix_type full
_refine_ls_number_parameters 423
_refine_ls_number_reflns 5890
_refine_ls_number_restraints 3
_refine_ls_restrained_S_all 1.102
_refine_ls_R_factor_all 0.0986
_refine_ls_R_factor_gt 0.0795
_refine_ls_shift/su_max 0.000
_refine_ls_shift/su_mean 0.000
_refine_ls_structure_factor_coef Fsqd
_refine_ls_weighting_details 'calc w=1/[\s^2^(Fo^2^)+(0.0878P)^2^+0.2474P] where P=(Fo^2^+2Fc^2^)/3'
_refine_ls_weighting_scheme calc
_refine_ls_wR_factor_gt 0.1712
_refine_ls_wR_factor_ref 0.1795
_reflns_number_gt 4797
_reflns_number_total 5890
_reflns_threshold_expression >2sigma(I)
_cod_data_source_file c4dt01202j2.cif
_cod_data_source_block cumaitim
_cod_depositor_comments
;
The following automatic conversions were performed:

'_symmetry_cell_setting' value 'Monoclinic' changed to 'monoclinic'
according to
/usr/data/users/saulius/crontab/automatic-downloads/rss-feeds/RSC/lib/dictionaries/cif_core.dic
dictionary named 'cif_core.dic' version 2.4.2 from
2011-04-26.

'_exptl_absorpt_correction_type' value 'MULTI-SCAN'
changed to 'multi-scan' according to
/usr/data/users/saulius/crontab/automatic-downloads/rss-feeds/RSC/lib/dictionaries/cif_core.dic
dictionary named 'cif_core.dic' version 2.4.2 from 2011-04-26.

Automatic conversion script
Id: cif_fix_values 2281 2013-09-26 08:29:07Z andrius 

 Adding full bibliography for 7031416.cif.
;
_cod_original_sg_symbol_H-M P21
_cod_database_code 7031416

loop_
_symmetry_equiv_pos_as_xyz
'x, y, z'
'-x, y+1/2, -z'

loop_
_atom_site_label
_atom_site_type_symbol
_atom_site_fract_x
_atom_site_fract_y
_atom_site_fract_z
_atom_site_U_iso_or_equiv
_atom_site_adp_type
_atom_site_occupancy
_atom_site_symmetry_multiplicity
_atom_site_calc_flag
_atom_site_refinement_flags
Cu1 Cu 0.72139(6) 0.22825(9) 0.69202(6) 0.0165(2) Uani 1 1 d .
S1 S 0.73196(19) 0.5056(2) 0.85343(18) 0.0380(6) Uani 1 1 d .
S2 S 0.76386(18) 0.0371(3) 0.41579(16) 0.0353(5) Uani 1 1 d .
N1 N 0.5895(4) 0.1555(7) 0.7388(4) 0.0160(13) Uani 1 1 d .
N2 N 0.7890(5) 0.0487(7) 0.7618(4) 0.0157(13) Uani 1 1 d D
H2C H 0.804(7) 0.078(11) 0.824(2) 0.050 Uiso 1 1 d D
N3 N 0.8572(4) 0.2359(9) 0.6383(4) 0.0214(12) Uani 1 1 d D
H3C H 0.835(7) 0.165(8) 0.591(5) 0.050 Uiso 1 1 d D
N4 N 0.6809(5) 0.3937(7) 0.5996(4) 0.0182(14) Uani 1 1 d .
O1 O 0.7757(5) 0.3683(7) 0.8260(4) 0.0369(16) Uani 1 1 d .
O2 O 0.8081(5) 0.6254(7) 0.8743(5) 0.0421(16) Uani 1 1 d .
O3 O 0.6281(5) 0.5460(8) 0.7957(5) 0.0542(18) Uani 1 1 d .
O4 O 0.8640(6) 0.1153(9) 0.4407(5) 0.062(2) Uani 1 1 d .
O5 O 0.7031(6) 0.0331(8) 0.4885(5) 0.0563(19) Uani 1 1 d .
O6 O 0.7657(6) -0.0972(8) 0.3647(5) 0.0568(19) Uani 1 1 d .
O7 O 0.8182(7) 1.0548(10) -0.0344(5) 0.069(2) Uani 1 1 d .
F1 F 0.6425(8) 0.5856(11) 0.9914(6) 0.118(4) Uani 1 1 d .
F2 F 0.6216(7) 0.3527(10) 0.9549(5) 0.104(3) Uani 1 1 d .
F3 F 0.7795(8) 0.4279(11) 1.0244(5) 0.104(3) Uani 1 1 d .
F4 F 0.6745(6) 0.2961(7) 0.3680(5) 0.071(2) Uani 1 1 d .
F5 F 0.7234(5) 0.1795(7) 0.2581(4) 0.071(2) Uani 1 1 d .
F6 F 0.5830(4) 0.1099(7) 0.3089(5) 0.0611(18) Uani 1 1 d .
C1 C 0.4986(5) 0.2306(13) 0.7470(5) 0.0295(16) Uani 1 1 d .
H1 H 0.4924 0.3299 0.7279 0.035 Uiso 1 1 calc R
C2 C 0.4150(6) 0.1674(10) 0.7821(6) 0.031(2) Uani 1 1 d .
H2 H 0.3530 0.2227 0.7863 0.037 Uiso 1 1 calc R
C3 C 0.4235(6) 0.0202(11) 0.8113(6) 0.032(2) Uani 1 1 d .
H3 H 0.3664 -0.0267 0.8330 0.039 Uiso 1 1 calc R
C4 C 0.5188(6) -0.0552(10) 0.8072(5) 0.0266(18) Uani 1 1 d .
H4 H 0.5281 -0.1526 0.8294 0.032 Uiso 1 1 calc R
C5 C 0.5995(5) 0.0126(8) 0.7707(5) 0.0165(15) Uani 1 1 d .
C6 C 0.7033(6) -0.0670(8) 0.7618(5) 0.0198(16) Uani 1 1 d .
H6 H 0.7241 -0.1309 0.8163 0.024 Uiso 1 1 calc R
C7 C 0.8888(5) 0.0073(8) 0.7262(5) 0.0204(17) Uani 1 1 d .
H7 H 0.8672 -0.0488 0.6687 0.025 Uiso 1 1 calc R
C8 C 0.9664(6) -0.0881(10) 0.7916(6) 0.0284(19) Uani 1 1 d .
H8A H 0.9311 -0.1815 0.8025 0.034 Uiso 1 1 calc R
H8B H 0.9856 -0.0368 0.8503 0.034 Uiso 1 1 calc R
C9 C 1.0693(6) -0.1212(10) 0.7527(6) 0.032(2) Uani 1 1 d .
H9A H 1.1198 -0.1768 0.7979 0.038 Uiso 1 1 calc R
H9B H 1.0512 -0.1828 0.6978 0.038 Uiso 1 1 calc R
C10 C 1.1228(6) 0.0214(10) 0.7285(7) 0.037(2) Uani 1 1 d .
H10A H 1.1852 -0.0033 0.7003 0.044 Uiso 1 1 calc R
H10B H 1.1487 0.0771 0.7847 0.044 Uiso 1 1 calc R
C11 C 1.0453(6) 0.1190(9) 0.6627(6) 0.0288(19) Uani 1 1 d .
H11A H 1.0249 0.0678 0.6040 0.035 Uiso 1 1 calc R
H11B H 1.0814 0.2116 0.6515 0.035 Uiso 1 1 calc R
C12 C 0.9436(6) 0.1538(9) 0.7031(6) 0.0233(17) Uani 1 1 d .
H12 H 0.9641 0.2126 0.7598 0.028 Uiso 1 1 calc R
C13 C 0.8785(7) 0.3891(10) 0.6094(7) 0.039(2) Uani 1 1 d .
H13 H 0.9202 0.3809 0.5589 0.047 Uiso 1 1 calc R
C14 C 0.7676(6) 0.4550(8) 0.5686(6) 0.0268(19) Uani 1 1 d .
C15 C 0.7548(7) 0.5710(9) 0.5083(6) 0.033(2) Uani 1 1 d .
H15 H 0.8157 0.6130 0.4898 0.040 Uiso 1 1 calc R
C16 C 0.6537(8) 0.6277(10) 0.4742(6) 0.036(2) Uani 1 1 d .
H16 H 0.6449 0.7068 0.4325 0.043 Uiso 1 1 calc R
C17 C 0.5661(6) 0.5641(9) 0.5036(5) 0.0274(18) Uani 1 1 d .
H17 H 0.4962 0.5988 0.4815 0.033 Uiso 1 1 calc R
C18 C 0.5820(6) 0.4497(9) 0.5653(5) 0.0253(18) Uani 1 1 d .
H18 H 0.5216 0.4080 0.5848 0.030 Uiso 1 1 calc R
C19 C 0.6863(6) -0.1649(8) 0.6770(6) 0.0239(18) Uani 1 1 d .
H19A H 0.6695 -0.1035 0.6228 0.036 Uiso 1 1 calc R
H19B H 0.6273 -0.2327 0.6795 0.036 Uiso 1 1 calc R
H19C H 0.7515 -0.2208 0.6747 0.036 Uiso 1 1 calc R
C20 C 0.9421(8) 0.4854(10) 0.6815(8) 0.050(3) Uani 1 1 d .
H20A H 0.9081 0.4861 0.7353 0.075 Uiso 1 1 calc R
H20B H 0.9447 0.5855 0.6582 0.075 Uiso 1 1 calc R
H20C H 1.0147 0.4470 0.6976 0.075 Uiso 1 1 calc R
C21 C 0.6953(13) 0.4624(17) 0.9623(10) 0.085(5) Uani 1 1 d .
C22 C 0.6842(8) 0.1633(12) 0.3331(7) 0.042(2) Uani 1 1 d .
C23 C 0.7461(13) 0.983(2) 0.0199(11) 0.115(7) Uani 1 1 d .
H23A H 0.6907 0.9243 -0.0188 0.138 Uiso 1 1 calc R
H23B H 0.7112 1.0562 0.0540 0.138 Uiso 1 1 calc R
C24 C 0.8238(14) 0.8849(19) 0.0842(11) 0.099(5) Uani 1 1 d .
H24A H 0.8184 0.9043 0.1482 0.119 Uiso 1 1 calc R
H24B H 0.8090 0.7799 0.0709 0.119 Uiso 1 1 calc R
C25 C 0.932(2) 0.927(3) 0.0652(18) 0.175(11) Uani 1 1 d .
H25A H 0.9844 0.9331 0.1223 0.210 Uiso 1 1 calc R
H25B H 0.9578 0.8541 0.0251 0.210 Uiso 1 1 calc R
C26 C 0.9184(14) 1.072(2) 0.0204(13) 0.114(6) Uani 1 1 d .
H26A H 0.9180 1.1525 0.0648 0.137 Uiso 1 1 calc R
H26B H 0.9746 1.0915 -0.0162 0.137 Uiso 1 1 calc R

loop_
_atom_site_aniso_label
_atom_site_aniso_U_11
_atom_site_aniso_U_22
_atom_site_aniso_U_33
_atom_site_aniso_U_23
_atom_site_aniso_U_13
_atom_site_aniso_U_12
Cu1 0.0115(4) 0.0173(4) 0.0209(5) 0.0004(5) 0.0032(3) 0.0006(4)
S1 0.0393(13) 0.0273(13) 0.0484(16) -0.0022(10) 0.0108(11) -0.0023(9)
S2 0.0369(12) 0.0344(13) 0.0335(14) 0.0022(11) 0.0034(10) -0.0027(10)
N1 0.004(3) 0.020(3) 0.024(4) -0.002(3) 0.000(2) 0.006(2)
N2 0.015(3) 0.011(3) 0.020(4) -0.002(3) 0.001(3) 0.002(2)
N3 0.017(3) 0.018(3) 0.031(4) -0.005(4) 0.008(2) 0.004(3)
N4 0.034(4) 0.014(3) 0.009(3) -0.003(3) 0.009(3) -0.002(3)
O1 0.042(4) 0.033(4) 0.031(4) -0.008(3) -0.007(3) -0.005(3)
O2 0.048(4) 0.025(3) 0.051(4) -0.002(3) 0.004(3) -0.006(3)
O3 0.052(4) 0.050(4) 0.056(5) 0.008(4) -0.003(3) 0.000(4)
O4 0.049(4) 0.079(6) 0.050(5) -0.005(4) -0.015(3) -0.003(4)
O5 0.080(5) 0.043(4) 0.047(5) 0.015(4) 0.014(4) 0.005(4)
O6 0.056(4) 0.039(4) 0.072(6) -0.013(4) 0.000(4) 0.007(3)
O7 0.081(6) 0.081(6) 0.038(5) 0.007(4) -0.007(4) 0.003(5)
F1 0.162(9) 0.132(8) 0.082(7) -0.041(6) 0.083(7) -0.005(7)
F2 0.119(7) 0.131(7) 0.069(5) 0.008(5) 0.037(5) -0.071(6)
F3 0.142(8) 0.111(7) 0.037(5) 0.000(4) -0.045(5) 0.003(6)
F4 0.100(5) 0.034(4) 0.069(5) 0.007(3) -0.013(4) 0.005(3)
F5 0.073(4) 0.094(6) 0.044(4) 0.021(3) 0.006(3) -0.033(4)
F6 0.036(3) 0.068(4) 0.074(5) 0.012(3) -0.006(3) -0.015(3)
C1 0.021(3) 0.035(4) 0.031(4) 0.001(5) 0.001(3) 0.012(5)
C2 0.018(4) 0.050(6) 0.026(5) 0.000(4) 0.007(3) 0.011(3)
C3 0.019(4) 0.055(6) 0.024(5) 0.001(4) 0.006(3) -0.010(4)
C4 0.023(4) 0.031(5) 0.025(5) 0.002(4) 0.004(3) -0.006(3)
C5 0.015(3) 0.026(4) 0.006(4) -0.005(3) -0.007(3) -0.001(3)
C6 0.023(4) 0.022(4) 0.016(4) 0.002(3) 0.004(3) -0.002(3)
C7 0.007(3) 0.027(4) 0.027(5) 0.000(3) -0.002(3) 0.004(3)
C8 0.023(4) 0.033(5) 0.028(5) 0.004(4) 0.002(3) 0.010(4)
C9 0.023(4) 0.035(5) 0.034(5) -0.002(4) -0.003(4) 0.012(3)
C10 0.014(4) 0.041(5) 0.053(6) -0.008(5) -0.001(4) 0.006(4)
C11 0.014(4) 0.036(5) 0.039(5) -0.008(4) 0.010(3) -0.001(3)
C12 0.016(4) 0.024(4) 0.030(5) -0.005(4) 0.005(3) -0.003(3)
C13 0.026(5) 0.022(4) 0.072(7) 0.005(5) 0.016(4) -0.007(4)
C14 0.031(4) 0.018(4) 0.034(5) -0.001(4) 0.012(4) 0.000(3)
C15 0.044(5) 0.025(5) 0.036(6) 0.006(4) 0.023(4) 0.004(4)
C16 0.057(6) 0.027(5) 0.023(5) -0.001(4) 0.008(4) 0.001(4)
C17 0.028(4) 0.035(5) 0.016(4) 0.005(4) -0.007(3) 0.009(4)
C18 0.018(4) 0.033(5) 0.022(5) -0.002(4) -0.005(3) 0.000(3)
C19 0.017(4) 0.011(4) 0.043(5) 0.000(3) 0.002(3) -0.003(3)
C20 0.041(6) 0.024(5) 0.081(8) 0.000(5) 0.001(5) -0.006(4)
C21 0.114(12) 0.100(11) 0.051(9) -0.024(8) 0.047(9) -0.054(10)
C22 0.048(6) 0.037(6) 0.039(6) 0.001(5) 0.004(5) -0.012(5)
C23 0.077(11) 0.20(2) 0.062(11) -0.015(12) 0.000(8) -0.009(13)
C24 0.117(13) 0.095(12) 0.075(11) -0.014(9) -0.013(9) -0.036(11)
C25 0.17(2) 0.16(2) 0.19(3) 0.09(2) -0.006(18) -0.019(18)
C26 0.115(15) 0.134(17) 0.100(14) -0.018(12) 0.035(12) -0.021(12)

loop_
_atom_type_symbol
_atom_type_description
_atom_type_scat_dispersion_real
_atom_type_scat_dispersion_imag
_atom_type_scat_source
C C 0.0033 0.0016 'International Tables Vol C Tables 4.2.6.8 and 6.1.1.4'
N N 0.0061 0.0033 'International Tables Vol C Tables 4.2.6.8 and 6.1.1.4'
O O 0.0106 0.0060 'International Tables Vol C Tables 4.2.6.8 and 6.1.1.4'
S S 0.1246 0.1234 'International Tables Vol C Tables 4.2.6.8 and 6.1.1.4'
F F 0.0171 0.0103 'International Tables Vol C Tables 4.2.6.8 and 6.1.1.4'
H H 0.0000 0.0000 'International Tables Vol C Tables 4.2.6.8 and 6.1.1.4'
Cu Cu 0.3201 1.2651 'International Tables Vol C Tables 4.2.6.8 and 6.1.1.4'

loop_
_geom_angle_atom_site_label_1
_geom_angle_atom_site_label_2
_geom_angle_atom_site_label_3
_geom_angle
N3 Cu1 N1 162.9(3)
N3 Cu1 N2 85.3(3)
N1 Cu1 N2 82.1(2)
N3 Cu1 N4 80.7(3)
N1 Cu1 N4 110.2(2)
N2 Cu1 N4 164.9(2)
N3 Cu1 O1 100.0(2)
N1 Cu1 O1 91.2(2)
N2 Cu1 O1 87.9(2)
N4 Cu1 O1 100.2(2)
O2 S1 O1 115.5(4)
O2 S1 O3 115.4(4)
O1 S1 O3 113.0(4)
O2 S1 C21 103.6(5)
O1 S1 C21 103.7(6)
O3 S1 C21 103.5(7)
O5 S2 O6 116.0(5)
O5 S2 O4 112.4(5)
O6 S2 O4 117.2(5)
O5 S2 C22 102.5(5)
O6 S2 C22 103.2(5)
O4 S2 C22 102.8(5)
C1 N1 C5 118.0(7)
C1 N1 Cu1 128.9(6)
C5 N1 Cu1 113.1(4)
C7 N2 C6 118.4(6)
C7 N2 Cu1 108.9(4)
C6 N2 Cu1 108.4(4)
C7 N2 H2C 112(6)
C6 N2 H2C 102(6)
Cu1 N2 H2C 106(6)
C13 N3 C12 119.5(6)
C13 N3 Cu1 110.9(5)
C12 N3 Cu1 107.4(4)
C13 N3 H3C 117(6)
C12 N3 H3C 103(6)
Cu1 N3 H3C 96(6)
C18 N4 C14 117.1(7)
C18 N4 Cu1 129.2(5)
C14 N4 Cu1 113.6(5)
S1 O1 Cu1 129.0(4)
C26 O7 C23 108.6(12)
N1 C1 C2 122.7(10)
N1 C1 H1 118.6
C2 C1 H1 118.6
C1 C2 C3 119.3(8)
C1 C2 H2 120.3
C3 C2 H2 120.3
C4 C3 C2 118.2(7)
C4 C3 H3 120.9
C2 C3 H3 120.9
C5 C4 C3 120.2(8)
C5 C4 H4 119.9
C3 C4 H4 119.9
N1 C5 C4 121.5(7)
N1 C5 C6 116.4(6)
C4 C5 C6 122.0(7)
N2 C6 C5 107.6(6)
N2 C6 C19 113.6(6)
C5 C6 C19 110.3(6)
N2 C6 H6 108.4
C5 C6 H6 108.4
C19 C6 H6 108.4
N2 C7 C8 113.9(6)
N2 C7 C12 107.4(6)
C8 C7 C12 111.1(6)
N2 C7 H7 108.1
C8 C7 H7 108.1
C12 C7 H7 108.1
C7 C8 C9 111.2(7)
C7 C8 H8A 109.4
C9 C8 H8A 109.4
C7 C8 H8B 109.4
C9 C8 H8B 109.4
H8A C8 H8B 108.0
C10 C9 C8 111.1(7)
C10 C9 H9A 109.4
C8 C9 H9A 109.4
C10 C9 H9B 109.4
C8 C9 H9B 109.4
H9A C9 H9B 108.0
C9 C10 C11 112.1(7)
C9 C10 H10A 109.2
C11 C10 H10A 109.2
C9 C10 H10B 109.2
C11 C10 H10B 109.2
H10A C10 H10B 107.9
C10 C11 C12 110.5(7)
C10 C11 H11A 109.5
C12 C11 H11A 109.5
C10 C11 H11B 109.5
C12 C11 H11B 109.5
H11A C11 H11B 108.1
N3 C12 C11 114.1(7)
N3 C12 C7 104.9(6)
C11 C12 C7 110.1(6)
N3 C12 H12 109.2
C11 C12 H12 109.2
C7 C12 H12 109.2
N3 C13 C20 115.8(8)
N3 C13 C14 105.9(6)
C20 C13 C14 113.1(7)
N3 C13 H13 107.2
C20 C13 H13 107.2
C14 C13 H13 107.2
C15 C14 N4 121.2(8)
C15 C14 C13 123.1(7)
N4 C14 C13 115.7(7)
C14 C15 C16 121.2(8)
C14 C15 H15 119.4
C16 C15 H15 119.4
C17 C16 C15 117.8(8)
C17 C16 H16 121.1
C15 C16 H16 121.1
C18 C17 C16 119.5(7)
C18 C17 H17 120.3
C16 C17 H17 120.3
N4 C18 C17 123.3(7)
N4 C18 H18 118.4
C17 C18 H18 118.4
C6 C19 H19A 109.5
C6 C19 H19B 109.5
H19A C19 H19B 109.5
C6 C19 H19C 109.5
H19A C19 H19C 109.5
H19B C19 H19C 109.5
C13 C20 H20A 109.5
C13 C20 H20B 109.5
H20A C20 H20B 109.5
C13 C20 H20C 109.5
H20A C20 H20C 109.5
H20B C20 H20C 109.5
F3 C21 F2 110.1(13)
F3 C21 F1 109.9(12)
F2 C21 F1 104.5(11)
F3 C21 S1 112.2(10)
F2 C21 S1 111.6(9)
F1 C21 S1 108.3(11)
F5 C22 F4 107.9(8)
F5 C22 F6 107.0(9)
F4 C22 F6 106.4(9)
F5 C22 S2 113.2(8)
F4 C22 S2 112.2(8)
F6 C22 S2 109.7(7)
O7 C23 C24 101.9(12)
O7 C23 H23A 111.4
C24 C23 H23A 111.4
O7 C23 H23B 111.4
C24 C23 H23B 111.4
H23A C23 H23B 109.3
C25 C24 C23 104.1(15)
C25 C24 H24A 110.9
C23 C24 H24A 110.9
C25 C24 H24B 110.9
C23 C24 H24B 110.9
H24A C24 H24B 109.0
C26 C25 C24 105.8(19)
C26 C25 H25A 110.6
C24 C25 H25A 110.6
C26 C25 H25B 110.6
C24 C25 H25B 110.6
H25A C25 H25B 108.7
O7 C26 C25 100.8(16)
O7 C26 H26A 111.6
C25 C26 H26A 111.6
O7 C26 H26B 111.6
C25 C26 H26B 111.6
H26A C26 H26B 109.4

loop_
_geom_bond_atom_site_label_1
_geom_bond_atom_site_label_2
_geom_bond_distance
Cu1 N3 1.991(5)
Cu1 N1 2.000(5)
Cu1 N2 2.010(6)
Cu1 N4 2.012(6)
Cu1 O1 2.332(6)
S1 O2 1.430(6)
S1 O1 1.430(6)
S1 O3 1.466(7)
S1 C21 1.781(12)
S2 O5 1.414(7)
S2 O6 1.419(7)
S2 O4 1.424(7)
S2 C22 1.821(11)
N1 C1 1.341(9)
N1 C5 1.359(10)
N2 C7 1.479(8)
N2 C6 1.489(9)
N2 H2C 0.94(2)
N3 C13 1.472(11)
N3 C12 1.501(10)
N3 H3C 0.95(2)
N4 C18 1.347(10)
N4 C14 1.360(9)
O7 C26 1.374(18)
O7 C23 1.451(17)
F1 C21 1.389(17)
F2 C21 1.336(14)
F3 C21 1.305(18)
F4 C22 1.307(11)
F5 C22 1.290(11)
F6 C22 1.340(11)
C1 C2 1.365(11)
C1 H1 0.9300
C2 C3 1.382(13)
C2 H2 0.9300
C3 C4 1.378(11)
C3 H3 0.9300
C4 C5 1.363(10)
C4 H4 0.9300
C5 C6 1.503(10)
C6 C19 1.507(11)
C6 H6 0.9800
C7 C8 1.506(10)
C7 C12 1.543(10)
C7 H7 0.9800
C8 C9 1.523(10)
C8 H8A 0.9700
C8 H8B 0.9700
C9 C10 1.510(12)
C9 H9A 0.9700
C9 H9B 0.9700
C10 C11 1.519(12)
C10 H10A 0.9700
C10 H10B 0.9700
C11 C12 1.524(10)
C11 H11A 0.9700
C11 H11B 0.9700
C12 H12 0.9800
C13 C20 1.484(13)
C13 C14 1.529(12)
C13 H13 0.9800
C14 C15 1.356(11)
C15 C16 1.373(12)
C15 H15 0.9300
C16 C17 1.367(12)
C16 H16 0.9300
C17 C18 1.357(11)
C17 H17 0.9300
C18 H18 0.9300
C19 H19A 0.9600
C19 H19B 0.9600
C19 H19C 0.9600
C20 H20A 0.9600
C20 H20B 0.9600
C20 H20C 0.9600
C23 C24 1.51(2)
C23 H23A 0.9700
C23 H23B 0.9700
C24 C25 1.48(2)
C24 H24A 0.9700
C24 H24B 0.9700
C25 C26 1.45(3)
C25 H25A 0.9700
C25 H25B 0.9700
C26 H26A 0.9700
C26 H26B 0.9700
